data_4338512
loop_
_publ_author_name
'Yeon, Jeongho'
'Smith, Mark D.'
'Tapp, Joshua'
'M\"oller, Angela'
'Zur Loye, Hans-Conrad'

_publ_section_title
;
 Mild Hydrothermal Crystal Growth, Structure, and Magnetic Properties of
 Ternary U(IV) Containing Fluorides: LiUF5, KU2F9, K7U6F31, RbUF5, RbU2F9,
 and RbU3F13.
;
_journal_issue 12
_journal_name_full 'Inorganic chemistry'
_journal_page_first 6289
_journal_page_last 6298
_journal_paper_doi 10.1021/ic5008507
_journal_volume 53
_journal_year 2014
_chemical_formula_moiety 'F9 K U2'
_chemical_formula_sum 'F9 K U2'
_chemical_formula_weight 686.16
_chemical_name_systematic
;
 ? 
;
_space_group_crystal_system orthorhombic
_space_group_IT_number 62
_space_group_name_Hall '-P 2ac 2n'
_space_group_name_H-M_alt 'P n m a'
_symmetry_space_group_name_Hall '-P 2ac 2n'
_symmetry_space_group_name_H-M 'P n m a'
_atom_sites_solution_primary direct
_atom_sites_solution_secondary difmap
_audit_creation_date 2012-10-22
_audit_creation_method
;
  Olex2 1.1
  (compiled Nov  1 2011 20:42:30, GUI svn.r3906)
;
_cell_angle_alpha 90.00
_cell_angle_beta 90.00
_cell_angle_gamma 90.00
_cell_formula_units_Z 4
_cell_length_a 8.6923(6)
_cell_length_b 11.4542(8)
_cell_length_c 7.0132(5)
_cell_measurement_reflns_used 7836
_cell_measurement_temperature 100(2)
_cell_measurement_theta_max 36.272
_cell_measurement_theta_min 3.406
_cell_volume 698.26(8)
_computing_cell_refinement 'SAINT-Plus Version 6.45 (Bruker, 2001)'
_computing_data_collection 'SMART Version 5.625 (Bruker, 2001)'
_computing_data_reduction 'SAINT-Plus Version 6.45 (Bruker, 2001)'
_computing_molecular_graphics
;
O. V. Dolomanov, L. J. Bourhis, R. J. Gildea, J. A. K. Howard and H. Puschmann,
OLEX2: a complete structure solution, refinement and analysis program.
J. Appl. Cryst. (2009). 42, 339-341.
;
_computing_publication_material
;
O. V. Dolomanov, L. J. Bourhis, R. J. Gildea, J. A. K. Howard and H. Puschmann,
OLEX2: a complete structure solution, refinement and analysis program.
J. Appl. Cryst. (2009). 42, 339-341.
;
_computing_structure_refinement
;
SHELXL, G.M. Sheldrick, Acta Cryst.
2008). A64, 112-122
;
_computing_structure_solution
;
SHELXS, G.M. Sheldrick, Acta Cryst.
(2008). A64, 112-122
;
_diffrn_ambient_temperature 100(2)
_diffrn_measured_fraction_theta_full 0.998
_diffrn_measured_fraction_theta_max 0.998
_diffrn_measurement_device_type 'Bruker SMART APEX CCD diffractometer'
_diffrn_measurement_method 'omega and phi scans'
_diffrn_radiation_monochromator graphite
_diffrn_radiation_type MoK\a
_diffrn_radiation_wavelength 0.71073
_diffrn_reflns_av_R_equivalents 0.0434
_diffrn_reflns_av_unetI/netI 0.0216
_diffrn_reflns_limit_h_max 14
_diffrn_reflns_limit_h_min -13
_diffrn_reflns_limit_k_max 19
_diffrn_reflns_limit_k_min -19
_diffrn_reflns_limit_l_max 10
_diffrn_reflns_limit_l_min -11
_diffrn_reflns_number 20268
_diffrn_reflns_theta_full 36.34
_diffrn_reflns_theta_max 36.34
_diffrn_reflns_theta_min 3.41
_diffrn_source 'sealed tube'
_diffrn_source_current 38.0
_diffrn_source_power 0.1
_diffrn_source_target Mo
_diffrn_source_voltage 47.0
_exptl_absorpt_coefficient_mu 47.039
_exptl_absorpt_correction_T_max 1
_exptl_absorpt_correction_T_min 0.157236
_exptl_absorpt_correction_type multi-scan
_exptl_absorpt_process_details
;
SADABS v.2.10 (Bruker,2003) was used for absorption correction.
R(int) was 0.2510 before and 0.0435 after correction.
The Ratio of minimum to maximum transmission is 0.1572.
The \l/2 correction factor is 0.0015.
;
_exptl_crystal_colour green
_exptl_crystal_colour_primary green
_exptl_crystal_density_diffrn 6.527
_exptl_crystal_density_method 'not measured'
_exptl_crystal_description plate
_exptl_crystal_F_000 1136
_exptl_crystal_size_max 0.1
_exptl_crystal_size_mid 0.04
_exptl_crystal_size_min 0.02
_refine_diff_density_max 2.999
_refine_diff_density_min -2.476
_refine_diff_density_rms 0.407
_refine_ls_extinction_method none
_refine_ls_goodness_of_fit_ref 1.155
_refine_ls_matrix_type full
_refine_ls_number_parameters 58
_refine_ls_number_reflns 1760
_refine_ls_number_restraints 0
_refine_ls_restrained_S_all 1.155
_refine_ls_R_factor_all 0.0287
_refine_ls_R_factor_gt 0.0251
_refine_ls_shift/su_max 0.001
_refine_ls_shift/su_mean 0.000
_refine_ls_structure_factor_coef Fsqd
_refine_ls_weighting_details 'calc w=1/[\s^2^(Fo^2^)+(0.0321P)^2^+2.8719P] where P=(Fo^2^+2Fc^2^)/3'
_refine_ls_weighting_scheme calc
_refine_ls_wR_factor_gt 0.0623
_refine_ls_wR_factor_ref 0.0638
_reflns_number_gt 1621
_reflns_number_total 1760
_reflns_threshold_expression >2sigma(I)
_cod_data_source_file ic5008507_si_002.cif
_cod_data_source_block KU2F9
_cod_depositor_comments 'Adding full bibliography for 4338511--4338516.cif.'
_cod_database_code 4338512

loop_
_space_group_symop_id
_space_group_symop_operation_xyz
1 'x, y, z'
2 '-x+1/2, -y, z+1/2'
3 'x+1/2, -y+1/2, -z+1/2'
4 '-x, y+1/2, -z'
5 '-x, -y, -z'
6 'x-1/2, y, -z-1/2'
7 '-x-1/2, y-1/2, z-1/2'
8 'x, -y-1/2, z'

loop_
_atom_site_label
_atom_site_type_symbol
_atom_site_fract_x
_atom_site_fract_y
_atom_site_fract_z
_atom_site_U_iso_or_equiv
_atom_site_adp_type
_atom_site_occupancy
_atom_site_symmetry_multiplicity
_atom_site_calc_flag
_atom_site_refinement_flags
U1 U 0.325769(17) 0.449665(12) 0.15320(2) 0.00924(6) Uani 1 1 d .
K1 K 0.46590(16) 0.2500 0.64070(19) 0.0153(2) Uani 1 2 d S
F1 F 0.4963(3) 0.5990(2) 0.0761(4) 0.0132(4) Uani 1 1 d .
F2 F 0.2910(3) 0.4040(2) 0.4712(4) 0.0124(4) Uani 1 1 d .
F3 F 0.2835(3) 0.6070(2) 0.3553(3) 0.0136(5) Uani 1 1 d .
F4 F 0.0656(3) 0.4199(3) 0.1973(4) 0.0138(4) Uani 1 1 d .
F5 F 0.3258(4) 0.2500 0.1622(5) 0.0113(7) Uani 1 2 d S

loop_
_atom_site_aniso_label
_atom_site_aniso_U_11
_atom_site_aniso_U_22
_atom_site_aniso_U_33
_atom_site_aniso_U_23
_atom_site_aniso_U_13
_atom_site_aniso_U_12
U1 0.00823(8) 0.00918(8) 0.01032(8) 0.00002(4) 0.00008(4) -0.00023(4)
K1 0.0150(5) 0.0120(5) 0.0190(6) 0.000 -0.0044(4) 0.000
F1 0.0125(11) 0.0116(10) 0.0156(11) -0.0027(9) 0.0016(9) -0.0007(8)
F2 0.0115(10) 0.0116(10) 0.0142(10) 0.0005(9) 0.0008(9) 0.0007(9)
F3 0.0143(11) 0.0117(11) 0.0147(11) -0.0011(9) 0.0018(9) -0.0013(10)
F4 0.0108(10) 0.0174(11) 0.0132(10) 0.0008(10) 0.0012(9) 0.0017(9)
F5 0.0141(17) 0.0056(14) 0.0142(16) 0.000 0.0006(11) 0.000

loop_
_atom_type_symbol
_atom_type_description
_atom_type_scat_dispersion_real
_atom_type_scat_dispersion_imag
_atom_type_scat_source
F F 0.0171 0.0103 'International Tables Vol C Tables 4.2.6.8 and 6.1.1.4'
K K 0.2009 0.2494 'International Tables Vol C Tables 4.2.6.8 and 6.1.1.4'
U U -9.6767 9.6646 'International Tables Vol C Tables 4.2.6.8 and 6.1.1.4'

loop_
_geom_angle_atom_site_label_1
_geom_angle_atom_site_label_2
_geom_angle_atom_site_label_3
_geom_angle
_geom_angle_site_symmetry_1
_geom_angle_site_symmetry_3
U1 U1 U1 126.940(9) 2_564 2_565
U1 U1 U1 131.986(8) 5_665 2_565
U1 U1 U1 71.346(6) 5_665 2_564
F1 U1 U1 101.87(6) . 2_565
F1 U1 U1 157.37(6) 5_665 2_565
F1 U1 U1 77.88(6) . 2_564
F1 U1 U1 70.83(7) 5_665 2_564
F1 U1 U1 32.59(6) . 5_665
F1 U1 U1 33.03(6) 5_665 5_665
F1 U1 F1 65.63(11) 5_665 .
F1 U1 F2 94.82(9) 5_665 2_564
F1 U1 F2 135.08(9) 5_665 .
F1 U1 F2 67.85(9) . 2_564
F1 U1 F3 136.18(10) 5_665 .
F1 U1 F3 104.49(9) . 2_564
F1 U1 F3 65.74(9) 5_665 2_564
F1 U1 F4 69.29(10) . 6_656
F1 U1 F4 71.43(9) 5_665 6_656
F1 U1 F4 135.79(9) 5_665 .
F2 U1 U1 134.62(6) . 5_665
F2 U1 U1 97.55(6) 2_564 2_565
F2 U1 U1 32.77(6) . 2_565
F2 U1 U1 79.86(6) 2_564 5_665
F2 U1 U1 32.33(6) 2_564 2_564
F2 U1 U1 152.41(6) . 2_564
F2 U1 F1 118.29(9) . .
F2 U1 F2 129.22(6) . 2_564
F2 U1 F3 137.04(9) . 2_564
F2 U1 F3 62.88(9) 2_564 2_564
F2 U1 F3 64.27(9) . .
F2 U1 F4 136.87(10) 2_564 6_656
F2 U1 F4 69.74(9) . 6_656
F3 U1 U1 84.65(7) 2_564 5_665
F3 U1 U1 34.13(7) . 2_565
F3 U1 U1 105.35(7) . 2_564
F3 U1 U1 136.88(7) 2_564 2_565
F3 U1 U1 33.11(7) 2_564 2_564
F3 U1 U1 103.33(7) . 5_665
F3 U1 F1 70.87(9) . .
F3 U1 F2 73.03(9) . 2_564
F3 U1 F3 133.07(5) . 2_564
F3 U1 F4 88.89(10) . 6_656
F4 U1 U1 137.51(7) 6_656 2_564
F4 U1 U1 66.42(7) 6_656 5_665
F4 U1 U1 151.77(7) . 5_665
F4 U1 U1 66.06(7) . 2_565
F4 U1 U1 80.44(7) . 2_564
F4 U1 U1 86.66(7) 6_656 2_565
F4 U1 F1 139.81(10) . .
F4 U1 F2 75.73(10) . 2_564
F4 U1 F2 73.09(10) . .
F4 U1 F3 82.98(10) . .
F4 U1 F3 71.75(10) . 2_564
F4 U1 F3 134.61(10) 6_656 2_564
F4 U1 F4 141.75(6) . 6_656
F5 U1 U1 108.14(9) . 5_665
F5 U1 U1 108.59(9) . 2_564
F5 U1 U1 105.64(9) . 2_565
F5 U1 F1 137.81(11) . .
F5 U1 F1 77.10(11) . 5_665
F5 U1 F2 75.35(11) . .
F5 U1 F2 137.03(11) . 2_564
F5 U1 F3 139.38(11) . .
F5 U1 F3 75.66(11) . 2_564
F5 U1 F4 80.97(11) . 6_656
F5 U1 F4 81.31(12) . .
U1 K1 U1 112.08(3) 5_666 4_646
F1 K1 U1 31.20(6) 5_666 5_666
F1 K1 U1 103.05(7) 4_646 5_666
F1 K1 U1 103.05(7) 5_666 4_646
F1 K1 U1 31.20(6) 4_646 4_646
F1 K1 F1 81.34(12) 5_666 4_646
F1 K1 F3 51.68(8) 5_666 2_565
F1 K1 F3 93.87(8) 4_646 2_565
F1 K1 F3 60.12(8) 5_666 5_666
F1 K1 F3 106.57(9) 4_646 5_666
F1 K1 F3 106.57(9) 5_666 4_646
F1 K1 F3 60.12(8) 4_646 4_646
F1 K1 F3 51.68(8) 4_646 7_656
F1 K1 F3 93.87(8) 5_666 7_656
F1 K1 F4 157.05(9) 5_666 3
F1 K1 F4 97.17(8) 5_666 6_656
F1 K1 F4 157.05(9) 4_646 6_656
F1 K1 F4 97.17(8) 4_646 3
F2 K1 U1 81.53(6) . 5_666
F2 K1 U1 81.53(6) 8_565 4_646
F2 K1 U1 166.38(7) 8_565 5_666
F2 K1 U1 166.38(7) . 4_646
F2 K1 F1 88.42(8) . 5_666
F2 K1 F1 148.41(10) 8_565 5_666
F2 K1 F1 88.42(8) 8_565 4_646
F2 K1 F1 148.41(10) . 4_646
F2 K1 F2 84.85(12) 8_565 .
F2 K1 F3 93.67(8) . 5_666
F2 K1 F3 93.67(8) 8_565 4_646
F2 K1 F3 151.03(10) . 4_646
F2 K1 F3 57.22(8) 8_565 7_656
F2 K1 F3 99.80(9) . 7_656
F2 K1 F3 151.03(10) 8_565 5_666
F2 K1 F3 57.22(8) . 2_565
F2 K1 F3 99.80(9) 8_565 2_565
F2 K1 F4 103.42(9) 8_565 6_656
F2 K1 F4 53.71(8) 8_565 3
F2 K1 F4 103.42(9) . 3
F2 K1 F4 53.71(8) . 6_656
F3 K1 U1 31.68(6) 4_646 4_646
F3 K1 U1 72.45(5) 7_656 4_646
F3 K1 U1 98.39(7) 5_666 4_646
F3 K1 U1 31.68(6) 5_666 5_666
F3 K1 U1 98.39(7) 4_646 5_666
F3 K1 U1 72.45(5) 2_565 5_666
F3 K1 U1 124.98(6) 2_565 4_646
F3 K1 U1 124.98(6) 7_656 5_666
F3 K1 F3 150.43(6) 5_666 7_656
F3 K1 F3 150.43(6) 4_646 2_565
F3 K1 F3 103.64(8) 5_666 2_565
F3 K1 F3 73.89(13) 5_666 4_646
F3 K1 F3 63.66(11) 7_656 2_565
F3 K1 F3 103.64(8) 4_646 7_656
F3 K1 F4 99.05(8) 5_666 3
F3 K1 F4 150.72(8) 2_565 3
F3 K1 F4 103.19(7) 2_565 6_656
F3 K1 F4 150.72(8) 7_656 6_656
F3 K1 F4 54.78(7) 5_666 6_656
F3 K1 F4 99.05(8) 4_646 6_656
F3 K1 F4 103.19(7) 7_656 3
F3 K1 F4 54.78(7) 4_646 3
F4 K1 U1 68.52(5) 6_656 5_666
F4 K1 U1 130.31(6) 3 5_666
F4 K1 U1 68.52(5) 3 4_646
F4 K1 U1 130.31(6) 6_656 4_646
F4 K1 F4 75.28(11) 3 6_656
U1 F1 U1 114.37(11) 5_665 .
U1 F1 K1 126.73(11) 5_665 5_666
U1 F1 K1 112.58(10) . 5_666
U1 F2 U1 114.90(11) . 2_565
U1 F2 K1 121.04(11) . .
U1 F2 K1 119.20(11) 2_565 .
U1 F3 U1 112.75(11) . 2_565
U1 F3 K1 110.26(11) . 5_666
U1 F3 K1 118.21(10) 2_565 5_666
U1 F3 K1 102.94(9) . 2_564
U1 F3 K1 106.86(10) 2_565 2_564
K1 F3 K1 104.22(9) 5_666 2_564
U1 F4 U1 154.75(14) . 6_556
U1 F4 K1 104.90(10) . 6_556
U1 F4 K1 100.28(9) 6_556 6_556
U1 F5 U1 176.85(18) . 8_565

loop_
_geom_bond_atom_site_label_1
_geom_bond_atom_site_label_2
_geom_bond_distance
_geom_bond_site_symmetry_2
U1 F1 2.327(3) .
U1 F1 2.300(2) 5_665
U1 F2 2.339(3) 2_564
U1 F2 2.311(3) .
U1 F3 2.385(3) 2_564
U1 F3 2.322(3) .
U1 F4 2.359(3) 6_656
U1 F4 2.307(3) .
U1 F5 2.2879(2) .
K1 F1 2.654(3) 5_666
K1 F1 2.654(3) 4_646
K1 F2 2.614(3) .
K1 F2 2.614(3) 8_565
K1 F3 2.726(3) 5_666
K1 F3 3.106(3) 7_656
K1 F3 3.106(3) 2_565
K1 F3 2.726(3) 4_646
K1 F4 3.187(3) 6_656
K1 F4 3.187(3) 3
F1 U1 2.300(2) 5_665
F1 K1 2.654(3) 5_666
F2 U1 2.339(3) 2_565
F3 U1 2.385(3) 2_565
F3 K1 2.726(3) 5_666
F3 K1 3.106(3) 2_564
F4 U1 2.359(3) 6_556
F4 K1 3.187(3) 6_556
F5 U1 2.2879(2) 8_565
